data_7240221
loop_
_publ_author_name
'Xu, Xin'
'Chen, Dong'
'Li, Hongzhen'
'Yan, Mi'
'Xiong, Ying'
'Zhao, Haixia'
'Xu, Rong'

_publ_section_title
;
 Crystal structure evolution of an energetic compound dihydroxylammonium
 5,5&#x2032;-bistetrazole-1,1&#x2032;-diolate induced by solvents
;
_journal_issue 20
_journal_name_full 'RSC Advances'
_journal_page_first 11939
_journal_page_last 11944
_journal_paper_doi 10.1039/D0RA01182G
_journal_volume 10
_journal_year 2020
_chemical_formula_moiety '[NH(CH3CCH3)OH+] [C2HO2N4-].H2O'
_chemical_formula_sum 'C5 H11 N9 O4'
_chemical_formula_weight 261.23
_space_group_crystal_system triclinic
_space_group_IT_number 2
_space_group_name_Hall '-P 1'
_space_group_name_H-M_alt 'P -1'
_atom_sites_solution_hydrogens difmap
_audit_creation_method SHELXL-2013
_audit_update_record
;
2020-01-18 deposited with the CCDC.	2020-03-16 downloaded from the CCDC.
;
_cell_angle_alpha 73.627(2)
_cell_angle_beta 82.716(2)
_cell_angle_gamma 83.323(2)
_cell_formula_units_Z 2
_cell_length_a 6.8110(5)
_cell_length_b 7.3961(5)
_cell_length_c 11.6431(9)
_cell_measurement_reflns_used 4209
_cell_measurement_temperature 293(2)
_cell_measurement_theta_max 54.810
_cell_measurement_theta_min 5.762
_cell_volume 556.19(7)
_computing_cell_refinement 'Bruker SAINT'
_computing_data_collection 'Bruker APEX2'
_computing_data_reduction 'Bruker SAINT'
_computing_molecular_graphics 'Bruker SHELXTL'
_computing_publication_material 'Bruker SHELXTL'
_computing_structure_refinement 'SHELXL-2013 (Sheldrick, 2013)'
_computing_structure_solution 'SHELXS-97 (Sheldrick 2008)'
_diffrn_ambient_temperature 293(2)
_diffrn_measured_fraction_theta_full 0.996
_diffrn_measured_fraction_theta_max 0.993
_diffrn_measurement_device_type 'Bruker APEX-II CCD'
_diffrn_measurement_method '\f and \w scans'
_diffrn_radiation_type MoK\a
_diffrn_radiation_wavelength 0.71073
_diffrn_reflns_av_R_equivalents 0.0331
_diffrn_reflns_av_unetI/netI 0.0328
_diffrn_reflns_Laue_measured_fraction_full 0.996
_diffrn_reflns_Laue_measured_fraction_max 0.993
_diffrn_reflns_limit_h_max 8
_diffrn_reflns_limit_h_min -8
_diffrn_reflns_limit_k_max 8
_diffrn_reflns_limit_k_min -9
_diffrn_reflns_limit_l_max 14
_diffrn_reflns_limit_l_min -13
_diffrn_reflns_number 7339
_diffrn_reflns_point_group_measured_fraction_full 0.996
_diffrn_reflns_point_group_measured_fraction_max 0.993
_diffrn_reflns_theta_full 25.242
_diffrn_reflns_theta_max 25.999
_diffrn_reflns_theta_min 2.881
_exptl_absorpt_coefficient_mu 0.133
_exptl_absorpt_correction_T_max 0.7456
_exptl_absorpt_correction_T_min 0.6551
_exptl_absorpt_correction_type multi-scan
_exptl_absorpt_process_details sadabs
_exptl_crystal_colour colorless
_exptl_crystal_density_diffrn 1.560
_exptl_crystal_description prismatic
_exptl_crystal_F_000 272
_exptl_crystal_recrystallization_method 'Re-crystallisation from solvent: AC/MT'
_exptl_crystal_size_max 0.180
_exptl_crystal_size_mid 0.120
_exptl_crystal_size_min 0.100
_refine_diff_density_max 0.258
_refine_diff_density_min -0.189
_refine_diff_density_rms 0.037
_refine_ls_extinction_expression Fc^*^=kFc[1+0.001xFc^2^\l^3^/sin(2\q)]^-1/4^
_refine_ls_extinction_method SHELXL
_refine_ls_goodness_of_fit_ref 1.065
_refine_ls_hydrogen_treatment refall
_refine_ls_matrix_type full
_refine_ls_number_parameters 208
_refine_ls_number_reflns 2180
_refine_ls_number_restraints 2
_refine_ls_restrained_S_all 1.075
_refine_ls_R_factor_all 0.0551
_refine_ls_R_factor_gt 0.0422
_refine_ls_shift/su_max 0.000
_refine_ls_shift/su_mean 0.000
_refine_ls_structure_factor_coef Fsqd
_refine_ls_weighting_details 'w=1/[\s^2^(Fo^2^)+(0.0464P)^2^+0.1891P] where P=(Fo^2^+2Fc^2^)/3'
_refine_ls_weighting_scheme calc
_refine_ls_wR_factor_gt 0.1001
_refine_ls_wR_factor_ref 0.1103
_reflns_Friedel_coverage 0.000
_reflns_number_gt 1758
_reflns_number_total 2180
_reflns_threshold_expression 'I > 2\s(I)'
_cod_data_source_file d0ra01182g2.cif
_cod_data_source_block mo_d8v19308_0m
_cod_depositor_comments 'Adding full bibliography for 7240219--7240221.cif.'
_cod_database_code 7240221
_shelx_space_group_comment
; 
The symmetry employed for this shelxl refinement is uniquely defined 
by the following loop, which should always be used as a source of 
symmetry information in preference to the above space-group names. 
They are only intended as comments. 
;
_shelx_estimated_absorpt_t_min 0.976
_shelx_estimated_absorpt_t_max 0.987
_shelxl_version_number 2013-4

loop_
_space_group_symop_operation_xyz
'x, y, z'
'-x, -y, -z'

loop_
_atom_site_label
_atom_site_type_symbol
_atom_site_fract_x
_atom_site_fract_y
_atom_site_fract_z
_atom_site_U_iso_or_equiv
_atom_site_adp_type
_atom_site_occupancy
_atom_site_site_symmetry_order
_atom_site_calc_flag
_atom_site_refinement_flags_posn
_atom_site_refinement_flags_adp
_atom_site_refinement_flags_occupancy
_atom_site_disorder_assembly
_atom_site_disorder_group
O1 O 0.7706(3) 0.51003(17) 0.60577(12) 0.0625(5) Uani 1 1 d . . . . .
O2 O 0.8007(3) 1.23025(17) 0.53324(12) 0.0553(4) Uani 1 1 d D . . . .
N1 N 0.7433(2) 0.66422(19) 0.51479(13) 0.0387(4) Uani 1 1 d . . . . .
N2 N 0.7172(3) 0.6576(2) 0.40465(14) 0.0475(4) Uani 1 1 d . . . . .
N3 N 0.6979(3) 0.8326(2) 0.33983(14) 0.0491(4) Uani 1 1 d . . . . .
N4 N 0.7118(2) 0.9515(2) 0.40668(13) 0.0426(4) Uani 1 1 d . . . . .
N5 N 0.7904(2) 1.07596(19) 0.62465(13) 0.0369(4) Uani 1 1 d . . . . .
N6 N 0.8094(3) 1.0765(2) 0.73719(14) 0.0464(4) Uani 1 1 d . . . . .
N7 N 0.7951(3) 0.9030(2) 0.80242(14) 0.0491(4) Uani 1 1 d . . . . .
N8 N 0.7681(2) 0.7911(2) 0.73360(13) 0.0422(4) Uani 1 1 d . . . . .
C1 C 0.7406(3) 0.8438(2) 0.51662(15) 0.0329(4) Uani 1 1 d . . . . .
C2 C 0.7658(2) 0.9012(2) 0.62219(14) 0.0322(4) Uani 1 1 d . . . . .
H2 H 0.794(5) 1.336(4) 0.565(3) 0.125(12) Uiso 1 1 d D . . . .
O3 O 0.4604(2) 0.4254(2) 0.89037(13) 0.0598(4) Uani 1 1 d D . . . .
N9 N 0.6609(2) 0.4347(2) 0.87076(13) 0.0408(4) Uani 1 1 d . . . . .
C3 C 0.7783(3) 0.3113(2) 0.93344(15) 0.0398(5) Uani 1 1 d . . . . .
C4 C 0.9928(4) 0.3343(4) 0.9047(2) 0.0592(6) Uani 1 1 d . . . . .
C5 C 0.7035(5) 0.1496(3) 1.0290(2) 0.0576(6) Uani 1 1 d . . . . .
H5A H 0.776(5) 0.131(4) 1.094(3) 0.096(10) Uiso 1 1 d . . . . .
H5B H 0.722(5) 0.040(5) 1.001(3) 0.110(11) Uiso 1 1 d . . . . .
H5C H 0.570(5) 0.176(4) 1.050(3) 0.088(10) Uiso 1 1 d . . . . .
H4A H 1.017(4) 0.464(4) 0.853(2) 0.080(8) Uiso 1 1 d . . . . .
H4B H 1.061(4) 0.308(4) 0.980(2) 0.079(8) Uiso 1 1 d . . . . .
H4C H 1.049(5) 0.239(4) 0.872(3) 0.098(10) Uiso 1 1 d . . . . .
H9 H 0.710(4) 0.539(4) 0.814(2) 0.074(7) Uiso 1 1 d . . . . .
H3 H 0.409(4) 0.504(3) 0.829(2) 0.084(9) Uiso 1 1 d D . . . .
O4 O 0.3030(3) 0.6498(2) 0.71348(14) 0.0616(5) Uani 1 1 d . . . . .
H4D H 0.303(4) 0.770(5) 0.673(3) 0.088(9) Uiso 1 1 d . . . . .
H4E H 0.283(5) 0.585(5) 0.664(3) 0.111(11) Uiso 1 1 d . . . . .

loop_
_atom_site_aniso_label
_atom_site_aniso_U_11
_atom_site_aniso_U_22
_atom_site_aniso_U_33
_atom_site_aniso_U_23
_atom_site_aniso_U_13
_atom_site_aniso_U_12
O1 0.1275(15) 0.0197(6) 0.0401(8) -0.0041(5) -0.0178(8) -0.0048(7)
O2 0.1075(12) 0.0190(6) 0.0390(7) -0.0047(5) -0.0075(7) -0.0116(7)
N1 0.0607(10) 0.0219(7) 0.0340(8) -0.0076(6) -0.0065(7) -0.0040(6)
N2 0.0767(12) 0.0313(8) 0.0388(9) -0.0139(7) -0.0102(8) -0.0066(7)
N3 0.0776(12) 0.0337(9) 0.0377(8) -0.0106(7) -0.0115(8) -0.0034(8)
N4 0.0639(11) 0.0275(8) 0.0359(8) -0.0071(6) -0.0087(7) -0.0016(7)
N5 0.0554(10) 0.0212(7) 0.0349(8) -0.0078(6) -0.0052(6) -0.0049(6)
N6 0.0717(12) 0.0329(8) 0.0390(9) -0.0130(7) -0.0097(7) -0.0091(7)
N7 0.0784(12) 0.0342(8) 0.0371(8) -0.0096(7) -0.0114(8) -0.0087(8)
N8 0.0642(11) 0.0276(8) 0.0352(8) -0.0065(6) -0.0072(7) -0.0078(7)
C1 0.0427(10) 0.0207(8) 0.0348(9) -0.0068(6) -0.0034(7) -0.0036(6)
C2 0.0408(10) 0.0205(8) 0.0342(9) -0.0058(6) -0.0029(7) -0.0031(6)
O3 0.0536(10) 0.0641(10) 0.0508(9) 0.0049(7) -0.0106(7) -0.0067(7)
N9 0.0530(10) 0.0328(8) 0.0336(8) -0.0033(6) -0.0036(7) -0.0067(7)
C3 0.0584(12) 0.0294(9) 0.0326(9) -0.0101(7) -0.0080(8) -0.0001(8)
C4 0.0578(14) 0.0544(14) 0.0619(15) -0.0115(12) -0.0078(11) 0.0014(11)
C5 0.0812(19) 0.0370(12) 0.0461(12) 0.0020(9) -0.0065(12) -0.0041(11)
O4 0.0998(13) 0.0376(8) 0.0493(9) -0.0053(7) -0.0303(8) -0.0052(8)

loop_
_atom_type_symbol
_atom_type_description
_atom_type_scat_dispersion_real
_atom_type_scat_dispersion_imag
_atom_type_scat_source
C C 0.0033 0.0016 'International Tables Vol C Tables 4.2.6.8 and 6.1.1.4'
H H 0.0000 0.0000 'International Tables Vol C Tables 4.2.6.8 and 6.1.1.4'
N N 0.0061 0.0033 'International Tables Vol C Tables 4.2.6.8 and 6.1.1.4'
O O 0.0106 0.0060 'International Tables Vol C Tables 4.2.6.8 and 6.1.1.4'

loop_
_geom_angle_atom_site_label_1
_geom_angle_atom_site_label_2
_geom_angle_atom_site_label_3
_geom_angle
_geom_angle_site_symmetry_1
_geom_angle_site_symmetry_3
_geom_angle_publ_flag
N5 O2 H2 108(2) . . ?
N2 N1 O1 123.11(14) . . ?
N2 N1 C1 109.57(14) . . ?
O1 N1 C1 127.32(15) . . ?
N3 N2 N1 106.16(14) . . ?
N2 N3 N4 110.50(14) . . ?
C1 N4 N3 106.31(14) . . ?
O2 N5 C2 128.10(14) . . ?
O2 N5 N6 122.49(14) . . ?
C2 N5 N6 109.39(14) . . ?
N7 N6 N5 106.10(14) . . ?
N6 N7 N8 110.51(14) . . ?
C2 N8 N7 106.42(14) . . ?
N4 C1 N1 107.47(15) . . ?
N4 C1 C2 128.63(15) . . ?
N1 C1 C2 123.91(15) . . ?
N8 C2 N5 107.58(15) . . ?
N8 C2 C1 126.59(14) . . ?
N5 C2 C1 125.83(15) . . ?
N9 O3 H3 107.3(18) . . ?
C3 N9 O3 121.40(16) . . ?
C3 N9 H9 120.3(16) . . ?
O3 N9 H9 118.2(16) . . ?
N9 C3 C5 121.4(2) . . ?
N9 C3 C4 117.07(18) . . ?
C5 C3 C4 121.6(2) . . ?
C3 C4 H4A 111.3(15) . . ?
C3 C4 H4B 110.8(15) . . ?
H4A C4 H4B 110(2) . . ?
C3 C4 H4C 107.9(19) . . ?
H4A C4 H4C 114(2) . . ?
H4B C4 H4C 103(2) . . ?
C3 C5 H5A 107.7(19) . . ?
C3 C5 H5B 109.8(19) . . ?
H5A C5 H5B 109(3) . . ?
C3 C5 H5C 109.4(17) . . ?
H5A C5 H5C 111(3) . . ?
H5B C5 H5C 110(3) . . ?
H4D O4 H4E 108(3) . . ?

loop_
_geom_bond_atom_site_label_1
_geom_bond_atom_site_label_2
_geom_bond_distance
_geom_bond_site_symmetry_2
_geom_bond_publ_flag
O1 N1 1.3330(18) . ?
O2 N5 1.3247(18) . ?
O2 H2 0.946(18) . ?
N1 N2 1.332(2) . ?
N1 C1 1.332(2) . ?
N2 N3 1.303(2) . ?
N3 N4 1.347(2) . ?
N4 C1 1.328(2) . ?
N5 C2 1.331(2) . ?
N5 N6 1.334(2) . ?
N6 N7 1.301(2) . ?
N7 N8 1.344(2) . ?
N8 C2 1.324(2) . ?
C1 C2 1.444(2) . ?
O3 N9 1.362(2) . ?
O3 H3 0.870(17) . ?
N9 C3 1.268(2) . ?
N9 H9 0.93(3) . ?
C3 C5 1.475(3) . ?
C3 C4 1.476(3) . ?
C4 H4A 0.99(3) . ?
C4 H4B 1.01(3) . ?
C4 H4C 0.91(3) . ?
C5 H5A 0.92(3) . ?
C5 H5B 0.94(4) . ?
C5 H5C 0.93(3) . ?
O4 H4D 0.88(3) . ?
O4 H4E 0.88(4) . ?

loop_
_geom_hbond_atom_site_label_D
_geom_hbond_atom_site_label_H
_geom_hbond_atom_site_label_A
_geom_hbond_distance_DH
_geom_hbond_distance_HA
_geom_hbond_distance_DA
_geom_hbond_angle_DHA
_geom_hbond_site_symmetry_A
O2 H2 O1 0.946(18) 1.481(19) 2.4248(18) 175(3) 1_565
O2 H2 N1 0.946(18) 2.33(2) 3.1371(18) 143(3) 1_565
O2 H2 N2 0.946(18) 2.62(3) 3.112(2) 113(2) 1_565
C4 H4A O4 0.99(3) 2.63(3) 3.448(3) 140(2) 1_655
N9 H9 O1 0.93(3) 2.47(3) 2.989(2) 115.6(19) .
N9 H9 N8 0.93(3) 1.90(3) 2.795(2) 162(2) .
O3 H3 O4 0.870(17) 1.653(18) 2.523(2) 178(3) .
O4 H4D N4 0.88(3) 2.00(3) 2.881(2) 175(3) 2_676
O4 H4E O2 0.88(4) 2.42(3) 2.910(2) 116(3) 2_676
O4 H4E N2 0.88(4) 2.16(4) 2.994(2) 158(3) 2_666

loop_
_geom_torsion_atom_site_label_1
_geom_torsion_atom_site_label_2
_geom_torsion_atom_site_label_3
_geom_torsion_atom_site_label_4
_geom_torsion
_geom_torsion_site_symmetry_1
_geom_torsion_site_symmetry_2
_geom_torsion_site_symmetry_3
_geom_torsion_site_symmetry_4
_geom_torsion_publ_flag
O1 N1 N2 N3 -179.25(17) . . . . ?
C1 N1 N2 N3 -0.2(2) . . . . ?
N1 N2 N3 N4 0.2(2) . . . . ?
N2 N3 N4 C1 -0.1(2) . . . . ?
O2 N5 N6 N7 -178.92(16) . . . . ?
C2 N5 N6 N7 -0.4(2) . . . . ?
N5 N6 N7 N8 0.3(2) . . . . ?
N6 N7 N8 C2 -0.1(2) . . . . ?
N3 N4 C1 N1 -0.1(2) . . . . ?
N3 N4 C1 C2 179.80(18) . . . . ?
N2 N1 C1 N4 0.2(2) . . . . ?
O1 N1 C1 N4 179.16(17) . . . . ?
N2 N1 C1 C2 -179.69(16) . . . . ?
O1 N1 C1 C2 -0.7(3) . . . . ?
N7 N8 C2 N5 -0.2(2) . . . . ?
N7 N8 C2 C1 179.99(17) . . . . ?
O2 N5 C2 N8 178.78(17) . . . . ?
N6 N5 C2 N8 0.4(2) . . . . ?
O2 N5 C2 C1 -1.4(3) . . . . ?
N6 N5 C2 C1 -179.81(16) . . . . ?
N4 C1 C2 N8 170.46(18) . . . . ?
N1 C1 C2 N8 -9.7(3) . . . . ?
N4 C1 C2 N5 -9.3(3) . . . . ?
N1 C1 C2 N5 170.52(17) . . . . ?
O3 N9 C3 C5 1.2(3) . . . . ?
O3 N9 C3 C4 179.87(18) . . . . ?
